data_4069917
loop_
_publ_author_name
'Ren, Shikuo'
'Deng, Liang'
'Chan, Hoi-Shan'
'Xie, Zuowei'

_publ_section_title
;
 Synthesis and Structural Characterization of Zirconium&#x2212;Carboryne
 Complexes
;
_journal_issue 19
_journal_name_full Organometallics
_journal_page_first 5749
_journal_paper_doi 10.1021/om900504g
_journal_volume 28
_journal_year 2009
_chemical_formula_sum 'C44 H72 B10 N4 O Zr'
_chemical_formula_weight 872.38
_chemical_name_systematic
; 
 ? 
;
_space_group_IT_number 14
_symmetry_cell_setting monoclinic
_symmetry_space_group_name_Hall '-P 2ybc'
_symmetry_space_group_name_H-M 'P 1 21/c 1'
_atom_sites_solution_hydrogens geom
_atom_sites_solution_primary direct
_atom_sites_solution_secondary difmap
_audit_creation_method SHELXL-97
_cell_angle_alpha 90.00
_cell_angle_beta 92.189(2)
_cell_angle_gamma 90.00
_cell_formula_units_Z 4
_cell_length_a 20.600(2)
_cell_length_b 10.8896(10)
_cell_length_c 21.547(2)
_cell_measurement_reflns_used 872
_cell_measurement_temperature 293(2)
_cell_measurement_theta_max 20.26
_cell_measurement_theta_min 2.33
_cell_volume 4830.0(8)
_computing_cell_refinement 'BRUKER SMART CCD DIFFRACTOMETER'
_computing_data_collection 'BRUKER SMART CCD DIFFRACTOMETER'
_computing_data_reduction 'BRUKER SMART CCD DIFFRACTOMETER'
_computing_molecular_graphics 'SIEMENS SHELXTL'
_computing_publication_material 'SIEMENS SHELXTL'
_computing_structure_refinement 'SHELXL-97 (Sheldrick, 1997)'
_computing_structure_solution 'SHELXS-97 (Sheldrick, 1990)'
_diffrn_ambient_temperature 293(2)
_diffrn_measured_fraction_theta_full 0.998
_diffrn_measured_fraction_theta_max 0.998
_diffrn_measurement_device_type 'BRUKER SMART CCD DIFFRACTOMETER'
_diffrn_measurement_method 'OMEGA SCAN'
_diffrn_radiation_monochromator graphite
_diffrn_radiation_source 'fine-focus sealed tube'
_diffrn_radiation_type MoK\a
_diffrn_radiation_wavelength 0.71073
_diffrn_reflns_av_R_equivalents 0.0853
_diffrn_reflns_av_sigmaI/netI 0.1166
_diffrn_reflns_limit_h_max 27
_diffrn_reflns_limit_h_min -26
_diffrn_reflns_limit_k_max 14
_diffrn_reflns_limit_k_min -14
_diffrn_reflns_limit_l_max 28
_diffrn_reflns_limit_l_min -13
_diffrn_reflns_number 32298
_diffrn_reflns_theta_full 28.02
_diffrn_reflns_theta_max 28.02
_diffrn_reflns_theta_min 0.99
_exptl_absorpt_coefficient_mu 0.265
_exptl_absorpt_correction_T_max 1.000
_exptl_absorpt_correction_T_min 0.804965
_exptl_absorpt_correction_type multi-scan
_exptl_absorpt_process_details 'SADABS (Sheldrick, 1996)'
_exptl_crystal_colour yellow
_exptl_crystal_density_diffrn 1.200
_exptl_crystal_density_meas 0
_exptl_crystal_density_method 'not measured'
_exptl_crystal_description block
_exptl_crystal_F_000 1848
_exptl_crystal_size_max 0.40
_exptl_crystal_size_mid 0.30
_exptl_crystal_size_min 0.20
_refine_diff_density_max 0.587
_refine_diff_density_min -0.526
_refine_diff_density_rms 0.074
_refine_ls_extinction_method none
_refine_ls_goodness_of_fit_ref 0.987
_refine_ls_hydrogen_treatment riding
_refine_ls_matrix_type full
_refine_ls_number_parameters 541
_refine_ls_number_reflns 11672
_refine_ls_number_restraints 0
_refine_ls_restrained_S_all 0.987
_refine_ls_R_factor_all 0.1450
_refine_ls_R_factor_gt 0.0580
_refine_ls_shift/su_max 0.001
_refine_ls_shift/su_mean 0.000
_refine_ls_structure_factor_coef Fsqd
_refine_ls_weighting_details 'calc w=1/[\s^2^(Fo^2^)+(0.0733P)^2^+0.6187P] where P=(Fo^2^+2Fc^2^)/3'
_refine_ls_weighting_scheme calc
_refine_ls_wR_factor_gt 0.1291
_refine_ls_wR_factor_ref 0.1717
_reflns_number_gt 5819
_reflns_number_total 11672
_reflns_threshold_expression >2sigma(I)
_cod_data_source_file om900504g_si_001.cif
_cod_data_source_block 5
_cod_depositor_comments
;
The following automatic conversions were performed:

'_symmetry_cell_setting' value 'Monoclinic' changed to 'monoclinic'
according to /home/saulius/struct/CIF-dictionaries/cif_core.dic
dictionary named 'cif_core.dic' version 2.4.2 from 2011-04-26.

Automatic conversion script
Id: cif_fix_values 1715 2011-07-08 13:25:40Z adriana 
;
_cod_original_cell_volume 4829.9(8)
_cod_original_sg_symbol_H-M P2(1)/c
_cod_database_code 4069917

loop_
_symmetry_equiv_pos_as_xyz
'x, y, z'
'-x, y+1/2, -z+1/2'
'-x, -y, -z'
'x, -y-1/2, z-1/2'

loop_
_atom_site_label
_atom_site_type_symbol
_atom_site_fract_x
_atom_site_fract_y
_atom_site_fract_z
_atom_site_U_iso_or_equiv
_atom_site_adp_type
_atom_site_occupancy
_atom_site_symmetry_multiplicity
_atom_site_calc_flag
_atom_site_refinement_flags
Zr1 Zr 0.252893(17) 0.80107(3) 0.843996(17) 0.03425(12) Uani 1 1 d .
O1 O 0.27121(14) 0.9435(2) 0.76590(13) 0.0512(7) Uani 1 1 d .
N1 N 0.27083(14) 0.7285(3) 0.93864(14) 0.0374(7) Uani 1 1 d .
N2 N 0.35478(15) 0.8029(3) 0.88906(16) 0.0451(8) Uani 1 1 d .
N3 N 0.23378(15) 0.9872(3) 0.89055(15) 0.0400(8) Uani 1 1 d .
N4 N 0.15244(14) 0.8665(3) 0.85758(15) 0.0412(8) Uani 1 1 d .
C1 C 0.21570(18) 0.6177(3) 0.80144(18) 0.0413(9) Uani 1 1 d .
C2 C 0.28074(19) 0.6687(3) 0.76458(19) 0.0429(10) Uani 1 1 d .
C11 C 0.23849(18) 0.6649(4) 0.98889(19) 0.0423(10) Uani 1 1 d .
H11A H 0.2711 0.6485 1.0222 0.051 Uiso 1 1 calc R
C12 C 0.1854(2) 0.7436(4) 1.0156(2) 0.0503(11) Uani 1 1 d .
H12A H 0.1549 0.7675 0.9824 0.060 Uiso 1 1 calc R
H12B H 0.2046 0.8177 1.0332 0.060 Uiso 1 1 calc R
C13 C 0.1493(2) 0.6757(4) 1.0655(2) 0.0656(13) Uani 1 1 d .
H13A H 0.1785 0.6622 1.1012 0.079 Uiso 1 1 calc R
H13B H 0.1136 0.7263 1.0788 0.079 Uiso 1 1 calc R
C14 C 0.1229(2) 0.5535(5) 1.0426(2) 0.0712(15) Uani 1 1 d .
H14A H 0.0893 0.5675 1.0106 0.085 Uiso 1 1 calc R
H14B H 0.1034 0.5107 1.0767 0.085 Uiso 1 1 calc R
C15 C 0.1758(2) 0.4741(4) 1.0166(2) 0.0636(13) Uani 1 1 d .
H15A H 0.1567 0.3993 0.9996 0.076 Uiso 1 1 calc R
H15B H 0.2066 0.4514 1.0498 0.076 Uiso 1 1 calc R
C16 C 0.2111(2) 0.5413(4) 0.9660(2) 0.0508(11) Uani 1 1 d .
H16A H 0.1813 0.5552 0.9308 0.061 Uiso 1 1 calc R
H16B H 0.2464 0.4904 0.9522 0.061 Uiso 1 1 calc R
C17 C 0.33509(18) 0.7454(3) 0.93901(19) 0.0400(9) Uani 1 1 d .
C18 C 0.37821(18) 0.7023(4) 0.9928(2) 0.0449(10) Uani 1 1 d .
C19 C 0.3995(2) 0.5841(4) 0.9961(2) 0.0663(14) Uani 1 1 d .
H19A H 0.3876 0.5292 0.9646 0.080 Uiso 1 1 calc R
C20 C 0.4388(3) 0.5445(5) 1.0458(3) 0.0792(17) Uani 1 1 d .
H20A H 0.4534 0.4637 1.0474 0.095 Uiso 1 1 calc R
C21 C 0.4559(2) 0.6230(5) 1.0919(3) 0.0716(15) Uani 1 1 d .
H21A H 0.4827 0.5963 1.1249 0.086 Uiso 1 1 calc R
C22 C 0.4345(3) 0.7393(5) 1.0907(3) 0.0819(17) Uani 1 1 d .
H22A H 0.4456 0.7925 1.1231 0.098 Uiso 1 1 calc R
C23 C 0.3957(3) 0.7801(4) 1.0407(2) 0.0714(15) Uani 1 1 d .
H23A H 0.3813 0.8610 1.0397 0.086 Uiso 1 1 calc R
C24 C 0.4240(2) 0.8097(5) 0.8736(3) 0.0733(15) Uani 1 1 d .
H24A H 0.4405 0.7759 0.9133 0.088 Uiso 1 1 calc R
C25 C 0.4459(2) 0.7071(5) 0.8362(3) 0.0799(17) Uani 1 1 d .
H25A H 0.4168 0.7003 0.7998 0.096 Uiso 1 1 calc R
H25B H 0.4414 0.6324 0.8601 0.096 Uiso 1 1 calc R
C26 C 0.5143(3) 0.7129(6) 0.8145(4) 0.127(3) Uani 1 1 d .
H26A H 0.5397 0.6535 0.8386 0.152 Uiso 1 1 calc R
H26B H 0.5134 0.6852 0.7717 0.152 Uiso 1 1 calc R
C27 C 0.5460(4) 0.8174(8) 0.8170(6) 0.233(7) Uani 1 1 d .
H27A H 0.5452 0.8502 0.7752 0.280 Uiso 1 1 calc R
H27B H 0.5910 0.7980 0.8279 0.280 Uiso 1 1 calc R
C28 C 0.5269(3) 0.9180(5) 0.8582(4) 0.119(3) Uani 1 1 d .
H28A H 0.5328 0.9955 0.8370 0.143 Uiso 1 1 calc R
H28B H 0.5554 0.9177 0.8950 0.143 Uiso 1 1 calc R
C29 C 0.4576(3) 0.9094(7) 0.8776(6) 0.241(7) Uani 1 1 d .
H29A H 0.4576 0.9350 0.9207 0.289 Uiso 1 1 calc R
H29B H 0.4334 0.9712 0.8540 0.289 Uiso 1 1 calc R
C30 C 0.2640(2) 1.0953(4) 0.9200(2) 0.0481(10) Uani 1 1 d .
H30A H 0.2312 1.1603 0.9208 0.058 Uiso 1 1 calc R
C31 C 0.3188(2) 1.1407(4) 0.8824(2) 0.0675(14) Uani 1 1 d .
H31A H 0.3018 1.1644 0.8416 0.081 Uiso 1 1 calc R
H31B H 0.3495 1.0742 0.8771 0.081 Uiso 1 1 calc R
C32 C 0.3545(3) 1.2494(5) 0.9120(3) 0.0865(18) Uani 1 1 d .
H32A H 0.3911 1.2708 0.8871 0.104 Uiso 1 1 calc R
H32B H 0.3255 1.3196 0.9124 0.104 Uiso 1 1 calc R
C33 C 0.3781(3) 1.2217(5) 0.9763(3) 0.0866(19) Uani 1 1 d .
H33A H 0.3983 1.2942 0.9946 0.104 Uiso 1 1 calc R
H33B H 0.4104 1.1570 0.9757 0.104 Uiso 1 1 calc R
C34 C 0.3227(3) 1.1822(5) 1.0145(3) 0.094(2) Uani 1 1 d .
H34A H 0.2924 1.2497 1.0180 0.113 Uiso 1 1 calc R
H34B H 0.3390 1.1612 1.0560 0.113 Uiso 1 1 calc R
C35 C 0.2869(3) 1.0704(5) 0.9855(2) 0.0796(17) Uani 1 1 d .
H35A H 0.3159 1.0002 0.9863 0.096 Uiso 1 1 calc R
H35B H 0.2499 1.0502 1.0101 0.096 Uiso 1 1 calc R
C36 C 0.17042(19) 0.9711(3) 0.88797(18) 0.0421(10) Uani 1 1 d .
C37 C 0.1235(2) 1.0598(4) 0.9146(2) 0.0523(11) Uani 1 1 d .
C38 C 0.1008(3) 1.1590(5) 0.8811(3) 0.0869(18) Uani 1 1 d .
H38A H 0.1140 1.1718 0.8408 0.104 Uiso 1 1 calc R
C39 C 0.0581(4) 1.2401(7) 0.9077(4) 0.125(3) Uani 1 1 d .
H39A H 0.0425 1.3065 0.8844 0.150 Uiso 1 1 calc R
C40 C 0.0386(3) 1.2261(7) 0.9652(4) 0.116(3) Uani 1 1 d .
H40A H 0.0100 1.2820 0.9820 0.139 Uiso 1 1 calc R
C41 C 0.0609(3) 1.1296(7) 0.9989(4) 0.117(3) Uani 1 1 d .
H41A H 0.0474 1.1180 1.0392 0.140 Uiso 1 1 calc R
C42 C 0.1043(3) 1.0469(5) 0.9731(3) 0.0917(19) Uani 1 1 d .
H42A H 0.1201 0.9816 0.9970 0.110 Uiso 1 1 calc R
C43 C 0.0823(2) 0.8373(4) 0.8488(2) 0.0595(13) Uani 1 1 d .
H43A H 0.0595 0.8922 0.8767 0.071 Uiso 1 1 calc R
C44 C 0.0666(2) 0.7096(4) 0.8688(2) 0.0638(13) Uani 1 1 d .
H44A H 0.0767 0.7019 0.9129 0.077 Uiso 1 1 calc R
H44B H 0.0942 0.6526 0.8474 0.077 Uiso 1 1 calc R
C45 C -0.0034(2) 0.6735(5) 0.8562(3) 0.0832(17) Uani 1 1 d .
H45A H -0.0303 0.7146 0.8858 0.100 Uiso 1 1 calc R
H45B H -0.0079 0.5857 0.8623 0.100 Uiso 1 1 calc R
C46 C -0.0275(3) 0.7060(6) 0.7912(3) 0.100(2) Uani 1 1 d .
H46A H -0.0067 0.6524 0.7620 0.120 Uiso 1 1 calc R
H46B H -0.0739 0.6911 0.7875 0.120 Uiso 1 1 calc R
C47 C -0.0149(2) 0.8331(5) 0.7744(3) 0.092(2) Uani 1 1 d .
H47A H -0.0409 0.8869 0.7993 0.111 Uiso 1 1 calc R
H47B H -0.0280 0.8458 0.7311 0.111 Uiso 1 1 calc R
C48 C 0.0564(2) 0.8667(5) 0.7841(2) 0.0732(15) Uani 1 1 d .
H48A H 0.0816 0.8223 0.7543 0.088 Uiso 1 1 calc R
H48B H 0.0618 0.9538 0.7764 0.088 Uiso 1 1 calc R
C49 C 0.3264(2) 0.9490(5) 0.7263(2) 0.0683(14) Uani 1 1 d .
H49A H 0.3404 0.8670 0.7154 0.082 Uiso 1 1 calc R
H49B H 0.3625 0.9913 0.7472 0.082 Uiso 1 1 calc R
C50 C 0.3041(3) 1.0167(7) 0.6706(3) 0.112(2) Uani 1 1 d .
H50A H 0.3376 1.0730 0.6579 0.134 Uiso 1 1 calc R
H50B H 0.2943 0.9602 0.6368 0.134 Uiso 1 1 calc R
C51 C 0.2475(4) 1.0826(5) 0.6859(2) 0.107(2) Uani 1 1 d .
H51A H 0.2144 1.0731 0.6530 0.128 Uiso 1 1 calc R
H51B H 0.2576 1.1693 0.6900 0.128 Uiso 1 1 calc R
C52 C 0.2236(2) 1.0355(4) 0.7442(2) 0.0643(13) Uani 1 1 d .
H52A H 0.1811 0.9985 0.7376 0.077 Uiso 1 1 calc R
H52B H 0.2204 1.1012 0.7744 0.077 Uiso 1 1 calc R
B3 B 0.2871(2) 0.5411(4) 0.8097(2) 0.0467(12) Uani 1 1 d .
H3 H 0.3160 0.5379 0.8537 0.056 Uiso 1 1 calc R
B4 B 0.2129(3) 0.4606(4) 0.8000(3) 0.0552(14) Uani 1 1 d .
H4 H 0.1933 0.4037 0.8371 0.066 Uiso 1 1 calc R
B5 B 0.1619(3) 0.5487(5) 0.7497(3) 0.0567(14) Uani 1 1 d .
H5 H 0.1088 0.5497 0.7540 0.068 Uiso 1 1 calc R
B6 B 0.2057(3) 0.6797(5) 0.7298(2) 0.0539(13) Uani 1 1 d .
H6 H 0.1809 0.7680 0.7215 0.065 Uiso 1 1 calc R
B7 B 0.3237(3) 0.5486(5) 0.7370(3) 0.0567(14) Uani 1 1 d .
H7 H 0.3768 0.5491 0.7330 0.068 Uiso 1 1 calc R
B8 B 0.2813(3) 0.4155(5) 0.7584(3) 0.0615(15) Uani 1 1 d .
H8 H 0.3066 0.3284 0.7685 0.074 Uiso 1 1 calc R
B9 B 0.2036(3) 0.4206(5) 0.7203(3) 0.0614(15) Uani 1 1 d .
H9 H 0.1778 0.3368 0.7050 0.074 Uiso 1 1 calc R
B10 B 0.1988(3) 0.5572(5) 0.6764(3) 0.0610(15) Uani 1 1 d .
H10 H 0.1700 0.5635 0.6325 0.073 Uiso 1 1 calc R
B11 B 0.2733(3) 0.6361(5) 0.6874(3) 0.0600(14) Uani 1 1 d .
H11 H 0.2930 0.6946 0.6510 0.072 Uiso 1 1 calc R
B12 B 0.2719(3) 0.4743(5) 0.6822(3) 0.0660(16) Uani 1 1 d .
H12 H 0.2907 0.4252 0.6421 0.079 Uiso 1 1 calc R

loop_
_atom_site_aniso_label
_atom_site_aniso_U_11
_atom_site_aniso_U_22
_atom_site_aniso_U_33
_atom_site_aniso_U_23
_atom_site_aniso_U_13
_atom_site_aniso_U_12
Zr1 0.0333(2) 0.03359(19) 0.0362(2) 0.00092(19) 0.00671(15) 0.00121(17)
O1 0.0610(19) 0.0466(16) 0.0467(17) 0.0126(14) 0.0111(15) -0.0002(14)
N1 0.0319(17) 0.0434(18) 0.0370(18) 0.0039(15) 0.0043(14) -0.0020(14)
N2 0.0339(18) 0.0506(19) 0.051(2) 0.0054(18) 0.0099(15) -0.0029(16)
N3 0.0390(19) 0.0345(17) 0.047(2) -0.0062(15) 0.0048(16) -0.0020(14)
N4 0.0305(17) 0.0430(18) 0.050(2) -0.0062(17) 0.0029(15) -0.0034(14)
C1 0.038(2) 0.045(2) 0.041(2) -0.0063(19) 0.0126(18) -0.0039(18)
C2 0.042(2) 0.042(2) 0.045(2) -0.0019(19) 0.0119(19) 0.0005(17)
C11 0.036(2) 0.051(2) 0.040(2) 0.0003(19) 0.0026(18) -0.0008(18)
C12 0.050(3) 0.054(2) 0.048(3) -0.003(2) 0.011(2) -0.007(2)
C13 0.063(3) 0.079(3) 0.055(3) -0.002(3) 0.022(2) -0.005(3)
C14 0.063(3) 0.085(4) 0.067(3) 0.011(3) 0.022(3) -0.025(3)
C15 0.077(3) 0.057(3) 0.057(3) 0.016(2) 0.005(3) -0.015(3)
C16 0.051(3) 0.052(3) 0.050(3) 0.006(2) 0.004(2) -0.003(2)
C17 0.035(2) 0.037(2) 0.048(2) -0.002(2) 0.0029(19) -0.0028(17)
C18 0.033(2) 0.049(2) 0.053(3) 0.006(2) 0.0024(19) 0.0021(19)
C19 0.074(3) 0.050(3) 0.074(3) -0.007(3) -0.017(3) 0.010(2)
C20 0.081(4) 0.060(3) 0.095(4) -0.003(3) -0.020(3) 0.020(3)
C21 0.068(3) 0.074(4) 0.071(4) 0.009(3) -0.018(3) 0.003(3)
C22 0.094(4) 0.076(4) 0.073(4) -0.015(3) -0.021(3) -0.001(3)
C23 0.093(4) 0.056(3) 0.063(3) -0.010(3) -0.024(3) 0.008(3)
C24 0.040(3) 0.075(3) 0.107(4) -0.018(3) 0.024(3) -0.014(3)
C25 0.044(3) 0.074(3) 0.124(5) -0.020(4) 0.029(3) -0.008(3)
C26 0.051(4) 0.141(6) 0.192(8) -0.055(6) 0.048(4) -0.014(4)
C27 0.110(6) 0.139(7) 0.464(19) -0.130(10) 0.188(9) -0.070(5)
C28 0.057(4) 0.077(4) 0.225(9) -0.016(5) 0.042(4) -0.024(3)
C29 0.082(5) 0.138(6) 0.513(19) -0.195(9) 0.152(8) -0.070(5)
C30 0.051(3) 0.040(2) 0.054(3) -0.004(2) 0.002(2) -0.0031(19)
C31 0.073(3) 0.067(3) 0.062(3) 0.007(3) -0.001(3) -0.026(3)
C32 0.093(4) 0.072(3) 0.093(4) 0.008(3) -0.013(4) -0.044(3)
C33 0.089(4) 0.066(3) 0.102(5) -0.002(3) -0.027(4) -0.030(3)
C34 0.129(5) 0.090(4) 0.062(4) -0.019(3) -0.006(4) -0.046(4)
C35 0.108(4) 0.078(4) 0.052(3) -0.001(3) 0.001(3) -0.048(3)
C36 0.041(2) 0.042(2) 0.044(2) 0.000(2) 0.0075(19) 0.0030(18)
C37 0.039(2) 0.054(3) 0.064(3) -0.019(2) 0.005(2) 0.006(2)
C38 0.094(4) 0.088(4) 0.079(4) -0.018(3) -0.005(3) 0.047(3)
C39 0.130(7) 0.123(6) 0.119(6) -0.029(5) -0.030(5) 0.080(5)
C40 0.084(5) 0.109(6) 0.155(8) -0.059(6) 0.007(5) 0.041(4)
C41 0.113(6) 0.103(5) 0.139(6) -0.035(5) 0.065(5) 0.022(4)
C42 0.100(5) 0.071(4) 0.107(5) -0.003(4) 0.049(4) 0.021(3)
C43 0.036(2) 0.066(3) 0.076(3) -0.018(3) -0.002(2) 0.000(2)
C44 0.044(3) 0.076(3) 0.071(3) 0.002(3) 0.005(2) -0.012(2)
C45 0.048(3) 0.093(4) 0.109(5) -0.013(4) 0.008(3) -0.025(3)
C46 0.046(3) 0.116(5) 0.137(6) -0.022(5) -0.019(4) -0.010(3)
C47 0.054(3) 0.092(4) 0.129(5) -0.019(4) -0.031(3) 0.014(3)
C48 0.051(3) 0.078(3) 0.089(4) 0.011(3) -0.020(3) 0.006(3)
C49 0.063(3) 0.081(3) 0.062(3) 0.016(3) 0.016(3) -0.012(3)
C50 0.112(5) 0.145(6) 0.081(4) 0.055(5) 0.032(4) 0.005(5)
C51 0.200(8) 0.077(4) 0.045(3) 0.009(3) 0.013(4) 0.057(4)
C52 0.074(3) 0.048(3) 0.071(3) 0.014(3) 0.000(3) 0.008(2)
B3 0.046(3) 0.048(3) 0.047(3) -0.001(2) 0.012(2) 0.006(2)
B4 0.072(4) 0.039(3) 0.056(3) -0.004(3) 0.016(3) -0.014(3)
B5 0.046(3) 0.054(3) 0.070(4) -0.021(3) 0.005(3) -0.003(2)
B6 0.052(3) 0.059(3) 0.050(3) -0.007(3) 0.001(3) 0.009(2)
B7 0.051(3) 0.055(3) 0.064(4) -0.014(3) 0.014(3) 0.008(2)
B8 0.077(4) 0.044(3) 0.064(4) -0.008(3) 0.007(3) 0.006(3)
B9 0.063(4) 0.050(3) 0.071(4) -0.025(3) 0.002(3) -0.003(3)
B10 0.074(4) 0.066(3) 0.043(3) -0.012(3) -0.002(3) 0.007(3)
B11 0.071(4) 0.063(3) 0.046(3) -0.004(3) 0.016(3) 0.005(3)
B12 0.075(4) 0.062(3) 0.061(4) -0.022(3) 0.018(3) 0.011(3)

loop_
_atom_type_symbol
_atom_type_description
_atom_type_scat_dispersion_real
_atom_type_scat_dispersion_imag
_atom_type_scat_source
C C 0.0033 0.0016 'International Tables Vol C Tables 4.2.6.8 and 6.1.1.4'
H H 0.0000 0.0000 'International Tables Vol C Tables 4.2.6.8 and 6.1.1.4'
B B 0.0013 0.0007 'International Tables Vol C Tables 4.2.6.8 and 6.1.1.4'
N N 0.0061 0.0033 'International Tables Vol C Tables 4.2.6.8 and 6.1.1.4'
Zr Zr -2.9673 0.5597 'International Tables Vol C Tables 4.2.6.8 and 6.1.1.4'
O O 0.0106 0.0060 'International Tables Vol C Tables 4.2.6.8 and 6.1.1.4'

loop_
_geom_angle_atom_site_label_1
_geom_angle_atom_site_label_2
_geom_angle_atom_site_label_3
_geom_angle
N1 Zr1 N4 96.74(12)
N1 Zr1 N2 59.34(11)
N4 Zr1 N2 142.13(12)
N1 Zr1 N3 86.44(11)
N4 Zr1 N3 58.91(11)
N2 Zr1 N3 88.66(11)
N1 Zr1 C1 95.65(13)
N4 Zr1 C1 91.90(12)
N2 Zr1 C1 117.51(12)
N3 Zr1 C1 150.72(12)
N1 Zr1 C2 114.89(12)
N4 Zr1 C2 123.62(13)
N2 Zr1 C2 94.01(13)
N3 Zr1 C2 156.55(13)
C1 Zr1 C2 42.38(13)
N1 Zr1 O1 151.70(11)
N4 Zr1 O1 93.38(11)
N2 Zr1 O1 97.46(11)
N3 Zr1 O1 76.33(11)
C1 Zr1 O1 110.39(12)
C2 Zr1 O1 80.22(12)
N1 Zr1 C17 29.83(11)
N4 Zr1 C17 122.55(12)
N2 Zr1 C17 29.59(11)
N3 Zr1 C17 88.85(11)
C1 Zr1 C17 107.32(13)
C2 Zr1 C17 104.82(13)
O1 Zr1 C17 126.03(11)
N1 Zr1 C36 90.38(12)
N4 Zr1 C36 29.94(11)
N2 Zr1 C36 115.13(12)
N3 Zr1 C36 29.03(11)
C1 Zr1 C36 121.71(13)
C2 Zr1 C36 148.95(13)
O1 Zr1 C36 85.33(11)
C17 Zr1 C36 105.92(12)
C49 O1 C52 108.4(3)
C49 O1 Zr1 127.2(3)
C52 O1 Zr1 124.1(3)
C17 N1 C11 122.6(3)
C17 N1 Zr1 95.0(2)
C11 N1 Zr1 141.9(2)
C17 N2 C24 122.4(4)
C17 N2 Zr1 92.1(2)
C24 N2 Zr1 141.7(3)
C36 N3 C30 122.0(3)
C36 N3 Zr1 92.9(2)
C30 N3 Zr1 145.0(3)
C36 N4 C43 119.2(3)
C36 N4 Zr1 95.4(2)
C43 N4 Zr1 145.3(3)
C2 C1 B6 60.5(3)
C2 C1 B3 60.5(2)
B6 C1 B3 111.6(3)
C2 C1 B4 110.4(3)
B6 C1 B4 112.3(3)
B3 C1 B4 62.5(3)
C2 C1 B5 110.2(3)
B6 C1 B5 61.9(3)
B3 C1 B5 112.9(3)
B4 C1 B5 62.0(3)
C2 C1 Zr1 69.16(18)
B6 C1 Zr1 92.5(2)
B3 C1 Zr1 96.3(2)
B4 C1 Zr1 151.5(3)
B5 C1 Zr1 146.2(3)
C1 C2 B6 60.1(3)
C1 C2 B7 110.3(3)
B6 C2 B7 112.2(3)
C1 C2 B3 60.3(2)
B6 C2 B3 111.1(3)
B7 C2 B3 62.6(3)
C1 C2 B11 110.5(3)
B6 C2 B11 62.4(3)
B7 C2 B11 61.8(3)
B3 C2 B11 113.0(3)
C1 C2 Zr1 68.46(18)
B6 C2 Zr1 92.0(2)
B7 C2 Zr1 151.7(3)
B3 C2 Zr1 95.8(2)
B11 C2 Zr1 146.4(3)
N1 C11 C12 111.5(3)
N1 C11 C16 110.5(3)
C12 C11 C16 110.8(3)
C11 C12 C13 111.8(4)
C14 C13 C12 112.0(4)
C13 C14 C15 111.7(4)
C14 C15 C16 111.1(4)
C15 C16 C11 111.9(4)
N2 C17 N1 113.3(3)
N2 C17 C18 125.6(3)
N1 C17 C18 121.1(4)
N2 C17 Zr1 58.3(2)
N1 C17 Zr1 55.17(19)
C18 C17 Zr1 174.5(3)
C19 C18 C23 118.0(4)
C19 C18 C17 121.0(4)
C23 C18 C17 121.0(4)
C18 C19 C20 120.8(5)
C21 C20 C19 120.0(5)
C22 C21 C20 120.6(5)
C21 C22 C23 119.8(5)
C18 C23 C22 120.8(4)
C29 C24 C25 120.3(5)
C29 C24 N2 123.2(5)
C25 C24 N2 114.1(4)
C24 C25 C26 116.9(4)
C27 C26 C25 119.7(6)
C26 C27 C28 121.7(6)
C27 C28 C29 113.5(5)
C24 C29 C28 123.2(6)
N3 C30 C35 112.1(3)
N3 C30 C31 110.4(4)
C35 C30 C31 110.7(4)
C30 C31 C32 113.1(4)
C33 C32 C31 111.7(4)
C32 C33 C34 110.1(5)
C33 C34 C35 111.5(5)
C30 C35 C34 111.6(4)
N3 C36 N4 112.6(3)
N3 C36 C37 123.5(4)
N4 C36 C37 123.9(3)
N3 C36 Zr1 58.08(19)
N4 C36 Zr1 54.64(18)
C37 C36 Zr1 176.9(3)
C42 C37 C38 118.0(5)
C42 C37 C36 120.7(4)
C38 C37 C36 121.3(4)
C37 C38 C39 119.5(6)
C40 C39 C38 122.2(7)
C39 C40 C41 118.9(7)
C40 C41 C42 119.9(7)
C37 C42 C41 121.4(6)
N4 C43 C44 112.5(4)
N4 C43 C48 112.3(4)
C44 C43 C48 113.0(4)
C43 C44 C45 114.0(4)
C44 C45 C46 112.5(5)
C47 C46 C45 113.5(5)
C46 C47 C48 112.0(4)
C43 C48 C47 112.4(5)
O1 C49 C50 105.9(4)
C51 C50 C49 107.5(5)
C50 C51 C52 109.2(5)
C51 C52 O1 105.7(4)
C1 B3 C2 59.3(2)
C1 B3 B8 106.2(4)
C2 B3 B8 105.9(3)
C1 B3 B7 106.4(3)
C2 B3 B7 58.7(3)
B8 B3 B7 60.0(3)
C1 B3 B4 59.2(3)
C2 B3 B4 106.9(4)
B8 B3 B4 60.2(3)
B7 B3 B4 108.3(4)
C1 B4 B5 59.1(3)
C1 B4 B3 58.3(2)
B5 B4 B3 107.2(4)
C1 B4 B8 105.1(4)
B5 B4 B8 107.9(4)
B3 B4 B8 59.7(3)
C1 B4 B9 105.3(4)
B5 B4 B9 60.0(3)
B3 B4 B9 107.3(4)
B8 B4 B9 60.0(3)
C1 B5 B6 58.3(3)
C1 B5 B4 58.9(3)
B6 B5 B4 107.0(4)
C1 B5 B9 105.5(4)
B6 B5 B9 107.0(4)
B4 B5 B9 60.3(3)
C1 B5 B10 105.4(4)
B6 B5 B10 59.9(3)
B4 B5 B10 107.9(4)
B9 B5 B10 59.5(3)
C1 B6 C2 59.4(2)
C1 B6 B5 59.8(3)
C2 B6 B5 107.7(4)
C1 B6 B11 107.2(4)
C2 B6 B11 59.0(3)
B5 B6 B11 109.5(4)
C1 B6 B10 107.3(4)
C2 B6 B10 106.5(4)
B5 B6 B10 61.0(3)
B11 B6 B10 60.2(3)
C2 B7 B11 59.2(3)
C2 B7 B12 106.1(4)
B11 B7 B12 60.5(3)
C2 B7 B8 105.8(4)
B11 B7 B8 108.7(4)
B12 B7 B8 60.2(3)
C2 B7 B3 58.7(3)
B11 B7 B3 107.8(4)
B12 B7 B3 107.8(4)
B8 B7 B3 59.9(3)
B3 B8 B7 60.2(3)
B3 B8 B12 107.8(4)
B7 B8 B12 59.8(3)
B3 B8 B4 60.1(3)
B7 B8 B4 108.4(4)
B12 B8 B4 108.0(4)
B3 B8 B9 107.8(4)
B7 B8 B9 107.5(4)
B12 B8 B9 59.5(3)
B4 B8 B9 60.2(3)
B12 B9 B10 59.8(3)
B12 B9 B5 108.3(4)
B10 B9 B5 60.6(3)
B12 B9 B8 60.1(3)
B10 B9 B8 107.8(4)
B5 B9 B8 107.6(4)
B12 B9 B4 108.2(4)
B10 B9 B4 108.3(3)
B5 B9 B4 59.7(3)
B8 B9 B4 59.8(3)
B12 B10 B9 59.9(3)
B12 B10 B6 107.2(4)
B9 B10 B6 106.6(4)
B12 B10 B11 60.2(3)
B9 B10 B11 107.9(4)
B6 B10 B11 59.8(3)
B12 B10 B5 107.7(4)
B9 B10 B5 59.8(3)
B6 B10 B5 59.2(3)
B11 B10 B5 107.7(4)
C2 B11 B7 59.0(3)
C2 B11 B6 58.7(3)
B7 B11 B6 107.1(4)
C2 B11 B12 105.7(4)
B7 B11 B12 60.1(3)
B6 B11 B12 106.9(4)
C2 B11 B10 106.2(4)
B7 B11 B10 108.1(4)
B6 B11 B10 60.1(3)
B12 B11 B10 59.6(3)
B10 B12 B9 60.3(3)
B10 B12 B7 107.9(4)
B9 B12 B7 108.4(4)
B10 B12 B11 60.2(3)
B9 B12 B11 108.3(4)
B7 B12 B11 59.4(3)
B10 B12 B8 108.5(4)
B9 B12 B8 60.4(3)
B7 B12 B8 60.0(3)
B11 B12 B8 107.6(4)

loop_
_geom_bond_atom_site_label_1
_geom_bond_atom_site_label_2
_geom_bond_distance
Zr1 N1 2.205(3)
Zr1 N4 2.219(3)
Zr1 N2 2.279(3)
Zr1 N3 2.302(3)
Zr1 C1 2.315(4)
Zr1 C2 2.326(4)
Zr1 O1 2.330(3)
Zr1 C17 2.676(4)
Zr1 C36 2.708(4)
O1 C49 1.449(5)
O1 C52 1.466(5)
N1 C17 1.336(5)
N1 C11 1.467(5)
N2 C17 1.322(5)
N2 C24 1.478(5)
N3 C36 1.316(5)
N3 C30 1.465(5)
N4 C36 1.358(5)
N4 C43 1.484(5)
C1 C2 1.678(5)
C1 B6 1.690(6)
C1 B3 1.695(6)
C1 B4 1.713(6)
C1 B5 1.715(6)
C2 B6 1.696(6)
C2 B7 1.698(6)
C2 B3 1.698(6)
C2 B11 1.701(6)
C11 C12 1.519(6)
C11 C16 1.533(5)
C12 C13 1.524(6)
C13 C14 1.513(6)
C14 C15 1.515(6)
C15 C16 1.521(6)
C17 C18 1.507(5)
C18 C19 1.361(5)
C18 C23 1.373(6)
C19 C20 1.387(6)
C20 C21 1.347(7)
C21 C22 1.341(7)
C22 C23 1.390(6)
C24 C29 1.289(7)
C24 C25 1.460(6)
C25 C26 1.502(7)
C26 C27 1.312(8)
C27 C28 1.472(9)
C28 C29 1.505(8)
C30 C35 1.495(6)
C30 C31 1.498(6)
C31 C32 1.520(6)
C32 C33 1.483(7)
C33 C34 1.495(8)
C34 C35 1.543(6)
C36 C37 1.496(5)
C37 C42 1.344(7)
C37 C38 1.372(6)
C38 C39 1.386(8)
C39 C40 1.326(10)
C40 C41 1.348(10)
C41 C42 1.398(7)
C43 C44 1.495(6)
C43 C48 1.508(6)
C44 C45 1.510(6)
C45 C46 1.511(8)
C46 C47 1.456(7)
C47 C48 1.521(6)
C49 C50 1.467(7)
C50 C51 1.418(8)
C51 C52 1.461(7)
B3 B8 1.760(7)
B3 B7 1.765(7)
B3 B4 1.768(7)
B4 B5 1.765(8)
B4 B8 1.768(8)
B4 B9 1.775(7)
B5 B6 1.751(7)
B5 B9 1.769(7)
B5 B10 1.783(8)
B6 B11 1.759(7)
B6 B10 1.764(7)
B7 B11 1.745(8)
B7 B12 1.759(8)
B7 B8 1.762(8)
B8 B12 1.766(8)
B8 B9 1.772(8)
B9 B12 1.755(8)
B9 B10 1.764(8)
B10 B12 1.755(8)
B10 B11 1.766(8)
B11 B12 1.765(8)
